data_4303646
loop_
_publ_author_name
'Pei-Xiu Yin'
'Jian-Kai Cheng'
'Zhao-Ji Li'
'Lei Zhang'
'Ye-Yan Qin'
'Jian Zhang'
'Yuan-Gen Yao'

_publ_contact_author_address
;
The State Key Laboratory of Structure Chemistry, 
Fujian Institute of Research on the Structure of Matter, 
the Chinese Academy of Sciences,
Fuzhou, Fujian, 350002
P. R. China
;
_publ_contact_author_email yyg@fjirsm.ac.cn
_publ_contact_author_fax 86-591-83714946
_publ_contact_author_name 'Yuan-Gen Yao'
_publ_contact_author_phone 86-591-83711523
_publ_section_title
;
Ag(I)-Mediated In situ Dehydrogenative Coupling of 3-Amino-1,2,4-triazole
into 3,3'-Azobis(1,2,4-triazole) in Cd(II) Coordination Polymers
;
_journal_name_full 'Inorganic Chemistry'
_journal_page_first 10859
_journal_page_last 10861
_journal_paper_doi 10.1021/ic9007813
_journal_volume 48
_journal_year 2009
_chemical_formula_moiety 'C8 H12 Ag2 Cd N16'
_chemical_formula_sum 'C8 H12 Ag2 Cd N16'
_chemical_formula_weight 660.49
_chemical_name_systematic
; 
 ? 
;
_space_group_IT_number 2
_symmetry_cell_setting triclinic
_symmetry_space_group_name_Hall '-P 1'
_symmetry_space_group_name_H-M 'P -1'
_atom_sites_solution_hydrogens geom
_atom_sites_solution_primary direct
_atom_sites_solution_secondary difmap
_audit_creation_method SHELXL-97
_cell_angle_alpha 70.08(3)
_cell_angle_beta 71.84(2)
_cell_angle_gamma 87.15(3)
_cell_formula_units_Z 1
_cell_length_a 6.6021(3)
_cell_length_b 6.6711(5)
_cell_length_c 9.6337(3)
_cell_measurement_reflns_used 421
_cell_measurement_temperature 293(2)
_cell_measurement_theta_max 27.4449
_cell_measurement_theta_min 3.2538
_cell_volume 378.29(10)
_computing_cell_refinement 'Bruker XSCANS'
_computing_data_collection 'Bruker XSCANS'
_computing_data_reduction 'Bruker SHELXTL'
_computing_molecular_graphics 'Bruker SHELXTL'
_computing_publication_material 'Bruker SHELXTL'
_computing_structure_refinement 'SHELXL-97 (Sheldrick, 1997)'
_computing_structure_solution 'SHELXS-97 (Sheldrick, 1990)'
_diffrn_ambient_temperature 293(2)
_diffrn_measured_fraction_theta_full 0.992
_diffrn_measured_fraction_theta_max 0.992
_diffrn_measurement_device_type 'Bruker P4'
_diffrn_measurement_method '\w scans'
_diffrn_radiation_monochromator graphite
_diffrn_radiation_source 'fine-focus sealed tube'
_diffrn_radiation_type MoK\a
_diffrn_radiation_wavelength 0.71073
_diffrn_reflns_av_R_equivalents 0.0231
_diffrn_reflns_av_sigmaI/netI 0.0396
_diffrn_reflns_limit_h_max 8
_diffrn_reflns_limit_h_min -6
_diffrn_reflns_limit_k_max 8
_diffrn_reflns_limit_k_min -8
_diffrn_reflns_limit_l_max 12
_diffrn_reflns_limit_l_min -12
_diffrn_reflns_number 3023
_diffrn_reflns_theta_full 27.66
_diffrn_reflns_theta_max 27.66
_diffrn_reflns_theta_min 3.25
_diffrn_standards_decay_% 0
_diffrn_standards_interval_count 0
_diffrn_standards_interval_time .
_diffrn_standards_number 0
_exptl_absorpt_coefficient_mu 3.995
_exptl_absorpt_correction_T_max 0.572
_exptl_absorpt_correction_T_min 0.492
_exptl_absorpt_correction_type multi-scan
_exptl_absorpt_process_details crystalclear
_exptl_crystal_colour orange
_exptl_crystal_density_diffrn 2.899
_exptl_crystal_density_method 'not measured'
_exptl_crystal_description Prism
_exptl_crystal_F_000 314
_exptl_crystal_size_max 0.18000
_exptl_crystal_size_mid 0.1700
_exptl_crystal_size_min 0.1400
_refine_diff_density_max 1.591
_refine_diff_density_min -1.062
_refine_diff_density_rms 0.190
_refine_ls_extinction_method none
_refine_ls_goodness_of_fit_ref 1.051
_refine_ls_hydrogen_treatment constr
_refine_ls_matrix_type full
_refine_ls_number_parameters 124
_refine_ls_number_reflns 1772
_refine_ls_number_restraints 0
_refine_ls_restrained_S_all 1.051
_refine_ls_R_factor_all 0.0469
_refine_ls_R_factor_gt 0.0379
_refine_ls_shift/su_max 0.001
_refine_ls_shift/su_mean 0.000
_refine_ls_structure_factor_coef Fsqd
_refine_ls_weighting_details 'calc w=1/[\s^2^(Fo^2^)+(0.0528P)^2^+0.7363P] where P=(Fo^2^+2Fc^2^)/3'
_refine_ls_weighting_scheme calc
_refine_ls_wR_factor_gt 0.0922
_refine_ls_wR_factor_ref 0.0990
_reflns_number_gt 1480
_reflns_number_total 1772
_reflns_threshold_expression >2sigma(I)
_cod_data_source_file ic9007813_si_001_3.cif
_cod_data_source_block 3
_cod_depositor_comments
;
The following automatic conversions were performed:
'_symmetry_cell_setting' value 'Triclinic' changed to 'triclinic'
according to '/home/saulius/struct/CIF-dictionaries/cif_core.dic'
dictionary named 'cif_core.dic' version 2.4.1 from
2010-06-29.

'_exptl_absorpt_correction_type' value 'Multi-scan' changed
to 'multi-scan' according to
'/home/saulius/struct/CIF-dictionaries/cif_core.dic' dictionary named
'cif_core.dic' version 2.4.1 from 2010-06-29.

Automatic conversion script
Id: cif_fix_enum 1527 2010-12-29 10:47:43Z saulius 
;
_cod_database_code 4303646

loop_
_symmetry_equiv_pos_as_xyz
'x, y, z'
'-x, -y, -z'

loop_
_atom_site_label
_atom_site_type_symbol
_atom_site_fract_x
_atom_site_fract_y
_atom_site_fract_z
_atom_site_U_iso_or_equiv
_atom_site_adp_type
_atom_site_occupancy
_atom_site_symmetry_multiplicity
_atom_site_calc_flag
_atom_site_refinement_flags
_atom_site_disorder_assembly
_atom_site_disorder_group
Ag2 Ag 0.61511(7) 0.89496(7) 0.75589(5) 0.02678(16) Uani 1 1 d . . .
Cd1 Cd 0.5000 1.5000 0.5000 0.02219(17) Uani 1 2 d S . .
N1 N 0.7254(7) 1.2432(7) 0.4265(5) 0.0262(10) Uani 1 1 d . . .
N2 N 0.7278(7) 1.0301(7) 0.5122(5) 0.0206(9) Uani 1 1 d . . .
N3 N 0.8827(8) 1.0693(7) 0.2621(5) 0.0263(10) Uani 1 1 d . . .
N4 N 0.8373(7) 0.7150(7) 0.4495(5) 0.0237(9) Uani 1 1 d . . .
H42 H 0.7884 0.6325 0.5449 0.028 Uiso 1 1 calc R . .
H41 H 0.8979 0.6619 0.3781 0.028 Uiso 1 1 calc R . .
N5 N 0.2943(9) 0.6717(9) 1.0872(7) 0.0374(12) Uani 1 1 d . . .
N6 N 0.4988(7) 0.7499(7) 0.9998(5) 0.0232(9) Uani 1 1 d . . .
N7 N 0.4654(7) 0.6494(7) 1.2503(5) 0.0238(10) Uani 1 1 d . . .
N8 N 0.8077(7) 0.7898(8) 1.0714(6) 0.0293(11) Uani 1 1 d . . .
H82 H 0.8624 0.7706 1.1447 0.035 Uiso 1 1 calc R . .
H81 H 0.8858 0.8442 0.9758 0.035 Uiso 1 1 calc R . .
C1 C 0.8181(8) 0.9349(8) 0.4107(6) 0.0209(10) Uani 1 1 d . . .
C2 C 0.8177(9) 1.2570(9) 0.2806(6) 0.0256(11) Uani 1 1 d . . .
H2 H 0.8367 1.3847 0.1976 0.031 Uiso 1 1 calc R . .
C3 C 0.5962(8) 0.7338(8) 1.1066(6) 0.0221(11) Uani 1 1 d . . .
C4 C 0.2685(8) 0.6083(8) 1.2375(6) 0.0192(10) Uani 1 1 d . . .
H4 H 0.1440 0.5484 1.3185 0.023 Uiso 1 1 calc R . .

loop_
_atom_site_aniso_label
_atom_site_aniso_U_11
_atom_site_aniso_U_22
_atom_site_aniso_U_33
_atom_site_aniso_U_23
_atom_site_aniso_U_13
_atom_site_aniso_U_12
Ag2 0.0336(3) 0.0294(3) 0.0112(2) -0.00256(17) -0.00328(17) -0.00021(18)
Cd1 0.0276(3) 0.0222(3) 0.0140(3) -0.0041(2) -0.0051(2) 0.0010(2)
N1 0.033(3) 0.023(2) 0.018(2) -0.0036(19) -0.006(2) -0.0013(19)
N2 0.027(2) 0.017(2) 0.016(2) -0.0041(17) -0.0056(18) -0.0023(17)
N3 0.037(3) 0.025(2) 0.012(2) -0.0025(18) -0.0051(19) 0.0038(19)
N4 0.031(2) 0.021(2) 0.013(2) -0.0004(17) -0.0030(18) 0.0008(18)
N5 0.037(3) 0.038(3) 0.029(3) -0.005(2) -0.007(2) 0.003(2)
N6 0.026(2) 0.027(2) 0.010(2) -0.0012(18) -0.0026(17) -0.0027(18)
N7 0.022(2) 0.028(2) 0.018(2) -0.0045(19) -0.0054(18) -0.0005(18)
N8 0.023(2) 0.040(3) 0.017(3) -0.003(2) -0.0033(19) -0.001(2)
C1 0.018(2) 0.025(3) 0.017(3) -0.004(2) -0.0028(19) -0.0038(19)
C2 0.032(3) 0.024(3) 0.013(3) -0.002(2) -0.001(2) -0.004(2)
C3 0.025(2) 0.024(3) 0.015(3) -0.006(2) -0.005(2) 0.004(2)
C4 0.013(2) 0.025(3) 0.014(2) -0.0034(19) -0.0013(18) 0.0001(18)

loop_
_atom_type_symbol
_atom_type_description
_atom_type_scat_dispersion_real
_atom_type_scat_dispersion_imag
_atom_type_scat_source
C C 0.0033 0.0016 'International Tables Vol C Tables 4.2.6.8 and 6.1.1.4'
H H 0.0000 0.0000 'International Tables Vol C Tables 4.2.6.8 and 6.1.1.4'
N N 0.0061 0.0033 'International Tables Vol C Tables 4.2.6.8 and 6.1.1.4'
Ag Ag -0.8971 1.1015 'International Tables Vol C Tables 4.2.6.8 and 6.1.1.4'
Cd Cd -0.8075 1.2024 'International Tables Vol C Tables 4.2.6.8 and 6.1.1.4'

loop_
_geom_angle_atom_site_label_1
_geom_angle_atom_site_label_2
_geom_angle_atom_site_label_3
_geom_angle
_geom_angle_site_symmetry_1
_geom_angle_site_symmetry_3
_geom_angle_publ_flag
N2 Ag2 N6 178.08(16) . . ?
N7 Cd1 N7 180.000(1) 1_564 2_677 ?
N7 Cd1 N1 91.57(16) 1_564 . ?
N7 Cd1 N1 88.43(16) 2_677 . ?
N7 Cd1 N1 88.43(16) 1_564 2_686 ?
N7 Cd1 N1 91.57(16) 2_677 2_686 ?
N1 Cd1 N1 180.000(1) . 2_686 ?
N7 Cd1 N4 97.63(15) 1_564 1_565 ?
N7 Cd1 N4 82.37(15) 2_677 1_565 ?
N1 Cd1 N4 86.77(15) . 1_565 ?
N1 Cd1 N4 93.23(15) 2_686 1_565 ?
N7 Cd1 N4 82.37(15) 1_564 2_676 ?
N7 Cd1 N4 97.63(15) 2_677 2_676 ?
N1 Cd1 N4 93.23(15) . 2_676 ?
N1 Cd1 N4 86.77(15) 2_686 2_676 ?
N4 Cd1 N4 180.0 1_565 2_676 ?
C2 N1 N2 104.9(4) . . ?
C2 N1 Cd1 123.4(4) . . ?
N2 N1 Cd1 128.0(3) . . ?
C1 N2 N1 106.1(4) . . ?
C1 N2 Ag2 128.3(4) . . ?
N1 N2 Ag2 125.6(3) . . ?
C1 N3 C2 101.1(4) . . ?
C1 N4 Cd1 115.0(3) . 1_545 ?
C1 N4 H42 120.0 . . ?
Cd1 N4 H42 68.1 1_545 . ?
C1 N4 H41 120.0 . . ?
Cd1 N4 H41 87.2 1_545 . ?
H42 N4 H41 120.0 . . ?
C4 N5 N6 111.8(5) . . ?
C3 N6 N5 103.6(4) . . ?
C3 N6 Ag2 129.3(4) . . ?
N5 N6 Ag2 126.7(4) . . ?
C3 N7 C4 106.4(5) . . ?
C3 N7 Cd1 136.4(4) . 1_546 ?
C4 N7 Cd1 115.8(3) . 1_546 ?
C3 N8 H82 120.0 . . ?
C3 N8 H81 120.0 . . ?
H82 N8 H81 120.0 . . ?
N2 C1 N3 113.7(5) . . ?
N2 C1 N4 124.1(5) . . ?
N3 C1 N4 122.1(5) . . ?
N1 C2 N3 114.2(5) . . ?
N1 C2 H2 122.9 . . ?
N3 C2 H2 122.9 . . ?
N7 C3 N6 112.0(5) . . ?
N7 C3 N8 123.8(5) . . ?
N6 C3 N8 124.2(5) . . ?
N5 C4 N7 106.1(5) . . ?
N5 C4 H4 127.0 . . ?
N7 C4 H4 127.0 . . ?

loop_
_geom_bond_atom_site_label_1
_geom_bond_atom_site_label_2
_geom_bond_distance
_geom_bond_site_symmetry_2
_geom_bond_publ_flag
Ag2 N2 2.101(4) . ?
Ag2 N6 2.109(4) . ?
Cd1 N7 2.349(5) 1_564 ?
Cd1 N7 2.349(5) 2_677 ?
Cd1 N1 2.359(5) . ?
Cd1 N1 2.359(5) 2_686 ?
Cd1 N4 2.534(4) 1_565 ?
Cd1 N4 2.534(4) 2_676 ?
N1 C2 1.318(7) . ?
N1 N2 1.382(6) . ?
N2 C1 1.318(7) . ?
N3 C1 1.348(7) . ?
N3 C2 1.355(7) . ?
N4 C1 1.395(7) . ?
N4 Cd1 2.534(4) 1_545 ?
N4 H42 0.8600 . ?
N4 H41 0.8600 . ?
N5 C4 1.319(8) . ?
N5 N6 1.366(7) . ?
N6 C3 1.347(7) . ?
N7 C3 1.323(7) . ?
N7 C4 1.392(7) . ?
N7 Cd1 2.349(5) 1_546 ?
N8 C3 1.369(7) . ?
N8 H82 0.8600 . ?
N8 H81 0.8600 . ?
C2 H2 0.9300 . ?
C4 H4 0.9300 . ?

loop_
_geom_hbond_atom_site_label_D
_geom_hbond_atom_site_label_H
_geom_hbond_atom_site_label_A
_geom_hbond_distance_DH
_geom_hbond_distance_HA
_geom_hbond_distance_DA
_geom_hbond_angle_DHA
_geom_hbond_site_symmetry_A
N8 H82 N3 0.86 2.63 3.177(7) 122.5 1_556
N8 H81 N3 0.86 2.22 3.070(7) 169.7 2_776
